data_4514519
loop_
_publ_author_name
'Chen, Shuqin'
'Gao, Jianmei'
'Chang, Junyu'
'Li, Yanqi'
'Huangfu, Changxin'
'Meng, Hu'
'Wang, Yu'
'Xia, Guangjie'
'Feng, Liang'

_publ_section_title
;
 Family of Highly Luminescent Pure Ionic Copper(I) Bromide Based Hybrid
 Materials.
;
_journal_issue 19
_journal_name_full 'ACS applied materials &amp; interfaces'
_journal_page_first 17513
_journal_page_last 17520
_journal_paper_doi 10.1021/acsami.9b02418
_journal_volume 11
_journal_year 2019
_chemical_formula_moiety '[N(C4H9)4][CuBr2]'
_chemical_formula_sum 'C16 H36 Br2 Cu N'
_chemical_formula_weight 465.82
_space_group_crystal_system monoclinic
_space_group_IT_number 15
_space_group_name_Hall '-C 2yc'
_space_group_name_H-M_alt 'C 1 2/c 1'
_symmetry_space_group_name_Hall '-C 2yc'
_symmetry_space_group_name_H-M 'C 1 2/c 1'
_atom_sites_solution_hydrogens geom
_atom_sites_solution_primary direct
_audit_creation_date 2017-08-25
_audit_creation_method
;
Olex2 1.2
(compiled 2017.03.02 svn.r3394 for OlexSys, GUI svn.r5324)
;
_cell_angle_alpha 90
_cell_angle_beta 92.305(15)
_cell_angle_gamma 90
_cell_formula_units_Z 4
_cell_length_a 13.049(2)
_cell_length_b 10.2073(12)
_cell_length_c 15.993(2)
_cell_measurement_reflns_used 2380
_cell_measurement_temperature 293(2)
_cell_measurement_theta_max 27.492
_cell_measurement_theta_min 2.865
_cell_volume 2128.5(5)
_computing_molecular_graphics 'Olex2 (Dolomanov et al., 2009)'
_computing_publication_material 'Olex2 (Dolomanov et al., 2009)'
_computing_structure_refinement 'XL (Sheldrick, 2008)'
_computing_structure_solution 'ShelXS (Sheldrick, 2008)'
_diffrn_ambient_temperature 293.15
_diffrn_measured_fraction_theta_full 0.998
_diffrn_measured_fraction_theta_max 0.971
_diffrn_measurement_device_type 'multiwire proportional'
_diffrn_measurement_method 'phi and omega scans'
_diffrn_radiation_monochromator graphite
_diffrn_radiation_type MoK\a
_diffrn_radiation_wavelength 0.71073
_diffrn_reflns_av_R_equivalents 0.0382
_diffrn_reflns_av_unetI/netI 0.0572
_diffrn_reflns_Laue_measured_fraction_full 0.998
_diffrn_reflns_Laue_measured_fraction_max 0.971
_diffrn_reflns_limit_h_max 12
_diffrn_reflns_limit_h_min -16
_diffrn_reflns_limit_k_max 13
_diffrn_reflns_limit_k_min -13
_diffrn_reflns_limit_l_max 19
_diffrn_reflns_limit_l_min -20
_diffrn_reflns_number 5288
_diffrn_reflns_point_group_measured_fraction_full 0.998
_diffrn_reflns_point_group_measured_fraction_max 0.971
_diffrn_reflns_theta_full 25.242
_diffrn_reflns_theta_max 27.492
_diffrn_reflns_theta_min 2.865
_exptl_absorpt_coefficient_mu 4.774
_exptl_absorpt_correction_type none
_exptl_crystal_colour colorless
_exptl_crystal_density_diffrn 1.454
_exptl_crystal_density_method 'not measured'
_exptl_crystal_description block
_exptl_crystal_F_000 952
_exptl_crystal_size_max 0.21
_exptl_crystal_size_mid 0.20
_exptl_crystal_size_min 0.20
_refine_diff_density_max 0.348
_refine_diff_density_min -0.381
_refine_diff_density_rms 0.068
_refine_ls_extinction_method none
_refine_ls_goodness_of_fit_ref 1.010
_refine_ls_hydrogen_treatment constr
_refine_ls_matrix_type full
_refine_ls_number_parameters 95
_refine_ls_number_reflns 2380
_refine_ls_number_restraints 0
_refine_ls_restrained_S_all 1.010
_refine_ls_R_factor_all 0.1091
_refine_ls_R_factor_gt 0.0480
_refine_ls_shift/su_max 0.001
_refine_ls_shift/su_mean 0.000
_refine_ls_structure_factor_coef Fsqd
_refine_ls_weighting_details 'w=1/[\s^2^(Fo^2^)+(0.0362P)^2^+0.8610P] where P=(Fo^2^+2Fc^2^)/3'
_refine_ls_weighting_scheme calc
_refine_ls_wR_factor_gt 0.0829
_refine_ls_wR_factor_ref 0.1012
_reflns_Friedel_coverage 0.000
_reflns_number_gt 1322
_reflns_number_total 2380
_reflns_threshold_expression 'I > 2\s(I)'
_cod_data_source_file 4.cif
_cod_data_source_block chenshuqin_4
_cod_database_code 4514519
_shelx_shelxl_version_number 2014/7
_shelx_space_group_comment
;
The symmetry employed for this shelxl refinement is uniquely defined
by the following loop, which should always be used as a source of
symmetry information in preference to the above space-group names.
They are only intended as comments.
;
_shelx_estimated_absorpt_t_max 0.449
_shelx_estimated_absorpt_t_min 0.434
_olex2_refinement_description
;
1. Fixed Uiso
 At 1.2 times of:
  All C(H,H) groups
 At 1.5 times of:
  All C(H,H,H) groups
2.a Secondary CH2 refined with riding coordinates:
 C1(H1A,H1B), C2(H2A,H2B), C3(H3A,H3B), C5(H5A,H5B), C6(H6A,H6B), C7(H7A,H7B)
2.b Idealised Me refined as rotating group:
 C4(H4A,H4B,H4C), C8(H8A,H8B,H8C)
;
_olex2_submission_special_instructions 'No special instructions were received'

loop_
_space_group_symop_operation_xyz
'x, y, z'
'-x, y, -z+1/2'
'x+1/2, y+1/2, z'
'-x+1/2, y+1/2, -z+1/2'
'-x, -y, -z'
'x, -y, z-1/2'
'-x+1/2, -y+1/2, -z'
'x+1/2, -y+1/2, z-1/2'

loop_
_atom_site_label
_atom_site_type_symbol
_atom_site_fract_x
_atom_site_fract_y
_atom_site_fract_z
_atom_site_U_iso_or_equiv
_atom_site_adp_type
_atom_site_occupancy
_atom_site_site_symmetry_order
_atom_site_calc_flag
_atom_site_refinement_flags_posn
_atom_site_refinement_flags_adp
_atom_site_refinement_flags_occupancy
Br1 Br 0.72960(4) 0.56488(4) 0.42869(3) 0.0850(2) Uani 1 1 d . . .
Cu1 Cu 0.7500 0.7500 0.5000 0.0690(3) Uani 1 2 d S T P
N1 N 0.5000 0.8516(3) 0.2500 0.0360(9) Uani 1 2 d S T P
C1 C 0.4853(3) 0.7624(3) 0.3246(2) 0.0411(8) Uani 1 1 d . . .
H1A H 0.4254 0.7083 0.3125 0.049 Uiso 1 1 calc R . .
H1B H 0.5440 0.7043 0.3300 0.049 Uiso 1 1 calc R . .
C2 C 0.4722(3) 0.8282(3) 0.4081(2) 0.0497(9) Uani 1 1 d . . .
H2A H 0.4224 0.8984 0.4017 0.060 Uiso 1 1 calc R . .
H2B H 0.5370 0.8662 0.4276 0.060 Uiso 1 1 calc R . .
C3 C 0.4365(3) 0.7305(4) 0.4720(2) 0.0632(11) Uani 1 1 d . . .
H3A H 0.3725 0.6915 0.4515 0.076 Uiso 1 1 calc R . .
H3B H 0.4869 0.6611 0.4785 0.076 Uiso 1 1 calc R . .
C4 C 0.4207(4) 0.7925(4) 0.5562(3) 0.0792(13) Uani 1 1 d . . .
H4A H 0.3965 0.7276 0.5940 0.119 Uiso 1 1 calc GR . .
H4B H 0.3711 0.8616 0.5501 0.119 Uiso 1 1 calc GR . .
H4C H 0.4846 0.8278 0.5779 0.119 Uiso 1 1 calc GR . .
C5 C 0.4079(2) 0.9400(3) 0.2349(2) 0.0425(8) Uani 1 1 d . . .
H5A H 0.4061 1.0024 0.2805 0.051 Uiso 1 1 calc R . .
H5B H 0.4175 0.9893 0.1839 0.051 Uiso 1 1 calc R . .
C6 C 0.3056(3) 0.8727(3) 0.2272(2) 0.0486(9) Uani 1 1 d . . .
H6A H 0.2870 0.8411 0.2817 0.058 Uiso 1 1 calc R . .
H6B H 0.3104 0.7977 0.1903 0.058 Uiso 1 1 calc R . .
C7 C 0.2230(3) 0.9645(4) 0.1930(3) 0.0577(10) Uani 1 1 d . . .
H7A H 0.2203 1.0411 0.2288 0.069 Uiso 1 1 calc R . .
H7B H 0.2407 0.9937 0.1377 0.069 Uiso 1 1 calc R . .
C8 C 0.1191(3) 0.9010(4) 0.1876(3) 0.0833(14) Uani 1 1 d . . .
H8A H 0.0979 0.8807 0.2429 0.125 Uiso 1 1 calc GR . .
H8B H 0.1225 0.8218 0.1555 0.125 Uiso 1 1 calc GR . .
H8C H 0.0705 0.9598 0.1611 0.125 Uiso 1 1 calc GR . .

loop_
_atom_site_aniso_label
_atom_site_aniso_U_11
_atom_site_aniso_U_22
_atom_site_aniso_U_33
_atom_site_aniso_U_23
_atom_site_aniso_U_13
_atom_site_aniso_U_12
Br1 0.1058(5) 0.0769(3) 0.0725(4) 0.0001(2) 0.0055(3) 0.0191(3)
Cu1 0.0755(5) 0.0771(5) 0.0548(5) 0.0073(3) 0.0053(4) 0.0180(4)
N1 0.033(2) 0.035(2) 0.040(2) 0.000 0.0041(17) 0.000
C1 0.0400(19) 0.0378(18) 0.046(2) 0.0042(15) 0.0065(16) -0.0025(16)
C2 0.053(2) 0.051(2) 0.045(2) 0.0024(17) 0.0039(18) -0.0012(18)
C3 0.075(3) 0.063(2) 0.053(3) 0.0063(19) 0.013(2) -0.005(2)
C4 0.101(4) 0.087(3) 0.051(3) 0.006(2) 0.017(2) 0.008(3)
C5 0.042(2) 0.0392(18) 0.046(2) 0.0002(14) -0.0001(17) 0.0049(16)
C6 0.042(2) 0.050(2) 0.054(2) -0.0035(17) 0.0035(17) 0.0021(18)
C7 0.048(2) 0.065(2) 0.060(3) -0.0021(18) -0.002(2) 0.009(2)
C8 0.042(2) 0.101(3) 0.107(4) 0.002(3) 0.004(3) 0.003(2)

loop_
_atom_type_symbol
_atom_type_description
_atom_type_scat_dispersion_real
_atom_type_scat_dispersion_imag
_atom_type_scat_source
C C 0.0033 0.0016 'International Tables Vol C Tables 4.2.6.8 and 6.1.1.4'
H H 0.0000 0.0000 'International Tables Vol C Tables 4.2.6.8 and 6.1.1.4'
N N 0.0061 0.0033 'International Tables Vol C Tables 4.2.6.8 and 6.1.1.4'
Cu Cu 0.3201 1.2651 'International Tables Vol C Tables 4.2.6.8 and 6.1.1.4'
Br Br -0.2901 2.4595 'International Tables Vol C Tables 4.2.6.8 and 6.1.1.4'

loop_
_geom_angle_atom_site_label_1
_geom_angle_atom_site_label_2
_geom_angle_atom_site_label_3
_geom_angle
_geom_angle_site_symmetry_1
_geom_angle_site_symmetry_3
Br1 Cu1 Br1 180.0 . 7_666
C1 N1 C1 106.3(3) 2_655 .
C5 N1 C1 110.96(19) 2_655 2_655
C5 N1 C1 110.86(18) . 2_655
C5 N1 C1 110.96(19) . .
C5 N1 C1 110.86(18) 2_655 .
C5 N1 C5 106.9(3) . 2_655
N1 C1 H1A 108.1 . .
N1 C1 H1B 108.1 . .
H1A C1 H1B 107.3 . .
C2 C1 N1 116.7(2) . .
C2 C1 H1A 108.1 . .
C2 C1 H1B 108.1 . .
C1 C2 H2A 109.5 . .
C1 C2 H2B 109.5 . .
C1 C2 C3 110.6(3) . .
H2A C2 H2B 108.1 . .
C3 C2 H2A 109.5 . .
C3 C2 H2B 109.5 . .
C2 C3 H3A 109.1 . .
C2 C3 H3B 109.1 . .
H3A C3 H3B 107.8 . .
C4 C3 C2 112.5(3) . .
C4 C3 H3A 109.1 . .
C4 C3 H3B 109.1 . .
C3 C4 H4A 109.5 . .
C3 C4 H4B 109.5 . .
C3 C4 H4C 109.5 . .
H4A C4 H4B 109.5 . .
H4A C4 H4C 109.5 . .
H4B C4 H4C 109.5 . .
N1 C5 H5A 108.3 . .
N1 C5 H5B 108.3 . .
H5A C5 H5B 107.4 . .
C6 C5 N1 116.0(2) . .
C6 C5 H5A 108.3 . .
C6 C5 H5B 108.3 . .
C5 C6 H6A 109.4 . .
C5 C6 H6B 109.4 . .
C5 C6 C7 111.3(3) . .
H6A C6 H6B 108.0 . .
C7 C6 H6A 109.4 . .
C7 C6 H6B 109.4 . .
C6 C7 H7A 109.1 . .
C6 C7 H7B 109.1 . .
H7A C7 H7B 107.9 . .
C8 C7 C6 112.4(3) . .
C8 C7 H7A 109.1 . .
C8 C7 H7B 109.1 . .
C7 C8 H8A 109.5 . .
C7 C8 H8B 109.5 . .
C7 C8 H8C 109.5 . .
H8A C8 H8B 109.5 . .
H8A C8 H8C 109.5 . .
H8B C8 H8C 109.5 . .

loop_
_geom_bond_atom_site_label_1
_geom_bond_atom_site_label_2
_geom_bond_distance
_geom_bond_site_symmetry_2
Br1 Cu1 2.2176(5) .
Cu1 Br1 2.2176(5) 7_666
N1 C1 1.520(4) 2_655
N1 C1 1.520(4) .
N1 C5 1.514(4) .
N1 C5 1.515(4) 2_655
C1 H1A 0.9700 .
C1 H1B 0.9700 .
C1 C2 1.510(4) .
C2 H2A 0.9700 .
C2 H2B 0.9700 .
C2 C3 1.515(5) .
C3 H3A 0.9700 .
C3 H3B 0.9700 .
C3 C4 1.509(6) .
C4 H4A 0.9600 .
C4 H4B 0.9600 .
C4 H4C 0.9600 .
C5 H5A 0.9700 .
C5 H5B 0.9700 .
C5 C6 1.502(4) .
C6 H6A 0.9700 .
C6 H6B 0.9700 .
C6 C7 1.513(5) .
C7 H7A 0.9700 .
C7 H7B 0.9700 .
C7 C8 1.502(5) .
C8 H8A 0.9600 .
C8 H8B 0.9600 .
C8 H8C 0.9600 .

loop_
_geom_torsion_atom_site_label_1
_geom_torsion_atom_site_label_2
_geom_torsion_atom_site_label_3
_geom_torsion_atom_site_label_4
_geom_torsion
_geom_torsion_site_symmetry_1
N1 C1 C2 C3 168.1(3) .
N1 C5 C6 C7 -167.0(3) .
C1 N1 C1 C2 178.2(3) 2_655
C1 N1 C5 C6 -52.9(3) .
C1 N1 C5 C6 65.0(3) 2_655
C1 C2 C3 C4 -179.1(4) .
C5 N1 C1 C2 57.5(3) 2_655
C5 N1 C1 C2 -61.2(3) .
C5 N1 C5 C6 -173.9(3) 2_655
C5 C6 C7 C8 -177.9(3) .
